data_2015806
loop_
_publ_author_name
'Katarzyna D. Koclega'
'Maksymilian Chruszcz'
'Anna Gawlicka-Chruszcz'
'Marcin Cymborowski'
'Wladek Minor'

_publ_section_title
;
 3-(1-Pyridinio)propanesulfonate and
 3-(benzyldimethylammonio)propanesulfonate monohydrate
;
_journal_coeditor_code GZ3054
_journal_issue 2
_journal_name_full 'Acta Crystallographica Section C'
_journal_page_first o114
_journal_page_last o116
_journal_paper_doi 10.1107/S0108270106054692
_journal_volume 63
_journal_year 2007
_chemical_formula_iupac 'C12 H19 N O3 S , H2 O'
_chemical_formula_moiety 'C12 H19 N O3 S , H2 O'
_chemical_formula_sum 'C12 H21 N O4 S'
_chemical_formula_weight 275.37
_chemical_name_common NDSB-256
_chemical_name_systematic
;
3-(benzyldimethylammonio)propanesulfonate monohydrate
;
_space_group_IT_number 14
_symmetry_cell_setting monoclinic
_symmetry_space_group_name_Hall '-P 2ybc'
_symmetry_space_group_name_H-M 'P 1 21/c 1'
_atom_sites_solution_hydrogens geom
_atom_sites_solution_primary direct
_atom_sites_solution_secondary difmap
_audit_conform_dict_name cif_core.dic
_audit_conform_dict_version 2.3
_audit_creation_method HKL-3000SM
_cell_angle_alpha 90.00
_cell_angle_beta 107.260(4)
_cell_angle_gamma 90.00
_cell_formula_units_Z 4
_cell_length_a 12.6280(10)
_cell_length_b 11.2090(10)
_cell_length_c 9.9820(10)
_cell_measurement_reflns_used 4731
_cell_measurement_temperature 103(2)
_cell_measurement_theta_max 72.12
_cell_measurement_theta_min 3.67
_cell_volume 1349.3(2)
_computing_cell_refinement HKL-2000
_computing_data_collection 'HKL-2000 (Otwinowski & Minor, 1997)'
_computing_data_reduction HKL-2000
_computing_molecular_graphics
;
HKL-3000SM, ORTEPIII (Burnett & Johnson, 1996) and ORTEP-3 (Farrugia,
1997)
;
_computing_publication_material HKL-3000SM
_computing_structure_refinement 'HKL-3000SM and SHELXL97 (Sheldrick, 1997)'
_computing_structure_solution 'HKL-3000SM (Minor <i>et al.</i>,  2006) and SHELXS97 (Sheldrick, 1990)'
_diffrn_ambient_temperature 103(2)
_diffrn_detector_area_resol_mean 10.0
_diffrn_measured_fraction_theta_full 0.974
_diffrn_measured_fraction_theta_max 0.974
_diffrn_measurement_device 'four-circle diffractometer'
_diffrn_measurement_device_type 'Rigaku R-AXIS RAPID'
_diffrn_measurement_method '\w scans with \c offset'
_diffrn_radiation_monochromator graphite
_diffrn_radiation_source 'fine-focus sealed tube'
_diffrn_radiation_type CuK\a
_diffrn_radiation_wavelength 1.54179
_diffrn_reflns_av_R_equivalents 0.057
_diffrn_reflns_av_sigmaI/netI 0.0356
_diffrn_reflns_limit_h_max 15
_diffrn_reflns_limit_h_min -15
_diffrn_reflns_limit_k_max 12
_diffrn_reflns_limit_k_min -13
_diffrn_reflns_limit_l_max 12
_diffrn_reflns_limit_l_min -12
_diffrn_reflns_number 36458
_diffrn_reflns_reduction_process
;
 data merged using denzo and scalepack by evaluating a new profile for each
 reflection based on spots lying within a pre-specified radius
;
_diffrn_reflns_theta_full 72.12
_diffrn_reflns_theta_max 72.12
_diffrn_reflns_theta_min 3.67
_diffrn_standards_decay_% 0
_exptl_absorpt_coefficient_mu 2.209
_exptl_absorpt_correction_T_max 0.780
_exptl_absorpt_correction_T_min 0.710
_exptl_absorpt_correction_type multi-scan
_exptl_absorpt_process_details '(Otwinowski <i>et al.</i>,  2003)'
_exptl_crystal_colour colourless
_exptl_crystal_density_diffrn 1.356
_exptl_crystal_density_method 'not measured'
_exptl_crystal_description block
_exptl_crystal_F_000 592.0
_exptl_crystal_size_max 0.45
_exptl_crystal_size_mid 0.15
_exptl_crystal_size_min 0.11
_refine_diff_density_max 0.361
_refine_diff_density_min -0.473
_refine_ls_extinction_coef 0.0169(8)
_refine_ls_extinction_expression Fc^*^=kFc[1+0.001xFc^2^\l^3^/sin(2\q)]^-1/4^
_refine_ls_extinction_method 'SHELXL97 (Sheldrick, 1997)'
_refine_ls_goodness_of_fit_ref 1.083
_refine_ls_hydrogen_treatment mixed
_refine_ls_matrix_type full
_refine_ls_number_parameters 172
_refine_ls_number_reflns 2600
_refine_ls_number_restraints 0
_refine_ls_restrained_S_all 1.083
_refine_ls_R_factor_all 0.0421
_refine_ls_R_factor_gt 0.0385
_refine_ls_shift/su_max 0.000
_refine_ls_shift/su_mean 0.000
_refine_ls_structure_factor_coef Fsqd
_refine_ls_weighting_details 'calc w = 1/[\s^2^(Fo^2^)+(0.0464P)^2^+0.8011P] where P=(Fo^2^+2Fc^2^)/3'
_refine_ls_weighting_scheme calc
_refine_ls_wR_factor_gt 0.1002
_refine_ls_wR_factor_ref 0.1015
_reflns_number_gt 2449
_reflns_number_total 2600
_reflns_observed_criterion I>-3\s(I)
_reflns_threshold_expression I>2\s(I)
_cod_data_source_file gz3054.cif
_cod_data_source_block II
_cod_original_sg_symbol_H-M 'P 21/c'
_cod_database_code 2015806
_cod_database_fobs_code 2015806

loop_
_symmetry_equiv_pos_as_xyz
'x, y, z'
'-x, y+1/2, -z+1/2'
'-x, -y, -z'
'x, -y-1/2, z-1/2'

loop_
_atom_site_type_symbol
_atom_site_label
_atom_site_fract_x
_atom_site_fract_y
_atom_site_fract_z
_atom_site_U_iso_or_equiv
_atom_site_adp_type
_atom_site_calc_flag
_atom_site_refinement_flags
_atom_site_occupancy
S S1 -0.16405(3) 0.45690(3) 0.11564(4) 0.01951(16) Uani d . 1
O O1 -0.25915(9) 0.43190(11) 0.16517(13) 0.0254(3) Uani d . 1
O O3 -0.18342(10) 0.55699(11) 0.01727(13) 0.0272(3) Uani d . 1
O O2 -0.12445(9) 0.35111(11) 0.05952(12) 0.0246(3) Uani d . 1
N N1 0.25781(11) 0.55913(12) 0.38614(14) 0.0196(3) Uani d . 1
O O4 0.07127(14) 0.23489(13) 0.02042(17) 0.0386(4) Uani d . 1
C C4 0.29428(14) 0.43633(15) 0.36072(19) 0.0252(4) Uani d . 1
H H4A 0.2534 0.4108 0.2680 0.038 Uiso calc R 1
H H4B 0.2807 0.3823 0.4284 0.038 Uiso calc R 1
H H4C 0.3721 0.4372 0.3695 0.038 Uiso calc R 1
C C7 0.39272(13) 0.65770(14) 0.27477(16) 0.0199(3) Uani d . 1
C C8 0.43173(13) 0.58489(15) 0.18618(17) 0.0220(3) Uani d . 1
H H8 0.3847 0.5291 0.1295 0.026 Uiso calc R 1
C C9 0.54056(14) 0.59521(16) 0.18203(18) 0.0248(4) Uani d . 1
H H9 0.5662 0.5459 0.1234 0.030 Uiso calc R 1
C C5 0.32094(14) 0.60027(17) 0.53048(16) 0.0265(4) Uani d . 1
H H5A 0.2969 0.6790 0.5458 0.040 Uiso calc R 1
H H5B 0.3988 0.6016 0.5396 0.040 Uiso calc R 1
H H5C 0.3076 0.5466 0.5986 0.040 Uiso calc R 1
C C12 0.46323(14) 0.74345(14) 0.35624(18) 0.0230(4) Uani d . 1
H H12 0.4374 0.7940 0.4134 0.028 Uiso calc R 1
C C6 0.27397(12) 0.64691(14) 0.27689(16) 0.0199(3) Uani d . 1
H H6A 0.2284 0.6217 0.1848 0.024 Uiso calc R 1
H H6B 0.2481 0.7249 0.2953 0.024 Uiso calc R 1
C C2 0.05522(13) 0.51886(17) 0.24237(17) 0.0236(4) Uani d . 1
H H2A 0.0802 0.4457 0.2095 0.028 Uiso calc R 1
H H2B 0.0493 0.5803 0.1721 0.028 Uiso calc R 1
C C10 0.61085(14) 0.67918(16) 0.26542(18) 0.0260(4) Uani d . 1
H H10 0.6837 0.6856 0.2632 0.031 Uiso calc R 1
C C1 -0.05666(12) 0.49942(15) 0.26788(16) 0.0217(3) Uani d . 1
H H1A -0.0783 0.5725 0.3047 0.026 Uiso calc R 1
H H1B -0.0486 0.4381 0.3387 0.026 Uiso calc R 1
C C11 0.57233(14) 0.75362(15) 0.35221(18) 0.0253(4) Uani d . 1
H H11 0.6193 0.8102 0.4076 0.030 Uiso calc R 1
C C3 0.13626(13) 0.55687(15) 0.38096(17) 0.0212(4) Uani d . 1
H H3A 0.1281 0.5032 0.4535 0.025 Uiso calc R 1
H H3B 0.1157 0.6360 0.4036 0.025 Uiso calc R 1
H H1 0.110(2) 0.289(3) 0.004(3) 0.051(7) Uiso d . 1
H H2 0.013(3) 0.270(3) 0.030(3) 0.065(9) Uiso d . 1

loop_
_atom_site_aniso_label
_atom_site_aniso_U_11
_atom_site_aniso_U_22
_atom_site_aniso_U_33
_atom_site_aniso_U_12
_atom_site_aniso_U_13
_atom_site_aniso_U_23
S1 0.0173(2) 0.0194(2) 0.0217(2) -0.00192(13) 0.00557(16) 0.00048(13)
O1 0.0181(6) 0.0280(6) 0.0319(6) -0.0030(5) 0.0103(5) 0.0004(5)
O3 0.0259(6) 0.0238(6) 0.0288(7) -0.0029(5) 0.0031(5) 0.0074(5)
O2 0.0236(6) 0.0248(6) 0.0253(6) -0.0004(5) 0.0071(5) -0.0052(5)
N1 0.0179(7) 0.0210(7) 0.0192(7) 0.0008(5) 0.0043(5) 0.0002(5)
O4 0.0414(9) 0.0231(7) 0.0574(9) 0.0000(6) 0.0240(7) 0.0062(6)
C4 0.0247(9) 0.0202(8) 0.0313(9) 0.0050(6) 0.0093(7) 0.0034(7)
C7 0.0185(8) 0.0200(8) 0.0198(7) 0.0015(6) 0.0036(6) 0.0039(6)
C8 0.0217(8) 0.0222(8) 0.0214(8) 0.0008(6) 0.0052(6) 0.0019(6)
C9 0.0243(8) 0.0262(9) 0.0252(8) 0.0040(7) 0.0097(7) 0.0046(7)
C5 0.0231(8) 0.0356(10) 0.0183(8) -0.0035(7) 0.0022(6) -0.0004(7)
C12 0.0231(8) 0.0198(8) 0.0248(8) 0.0010(6) 0.0053(6) 0.0013(6)
C6 0.0196(8) 0.0197(8) 0.0198(7) 0.0008(6) 0.0050(6) 0.0008(6)
C2 0.0183(8) 0.0309(9) 0.0211(8) -0.0016(7) 0.0049(6) -0.0003(7)
C10 0.0199(8) 0.0278(9) 0.0305(9) 0.0026(7) 0.0081(7) 0.0092(7)
C1 0.0200(8) 0.0245(9) 0.0208(8) -0.0016(6) 0.0065(6) -0.0018(6)
C11 0.0217(8) 0.0224(9) 0.0290(9) -0.0024(6) 0.0034(7) 0.0041(6)
C3 0.0173(8) 0.0244(8) 0.0230(8) -0.0001(6) 0.0079(6) -0.0008(6)

loop_
_atom_type_symbol
_atom_type_description
_atom_type_scat_dispersion_real
_atom_type_scat_dispersion_imag
_atom_type_scat_source
C C 0.0181 0.0091 'International Tables Vol C Tables 4.2.6.8 and 6.1.1.4'
H H 0.0000 0.0000 'International Tables Vol C Tables 4.2.6.8 and 6.1.1.4'
N N 0.0311 0.0180 'International Tables Vol C Tables 4.2.6.8 and 6.1.1.4'
O O 0.0492 0.0322 'International Tables Vol C Tables 4.2.6.8 and 6.1.1.4'
S S 0.3331 0.5567 'International Tables Vol C Tables 4.2.6.8 and 6.1.1.4'

loop_
_geom_angle_atom_site_label_1
_geom_angle_atom_site_label_2
_geom_angle_atom_site_label_3
_geom_angle
O1 S1 O2 112.62(7)
O1 S1 O3 112.66(7)
O2 S1 O3 111.90(7)
O1 S1 C1 104.99(7)
O2 S1 C1 106.53(7)
O3 S1 C1 107.57(7)
C4 N1 C5 110.09(13)
C4 N1 C3 109.70(12)
C5 N1 C3 106.36(12)
C4 N1 C6 111.01(12)
C5 N1 C6 110.06(12)
C3 N1 C6 109.51(12)
H1 O4 H2 106(3)
N1 C4 H4A 109.5
N1 C4 H4B 109.5
H4A C4 H4B 109.5
N1 C4 H4C 109.5
H4A C4 H4C 109.5
H4B C4 H4C 109.5
C12 C7 C8 119.18(15)
C12 C7 C6 120.75(14)
C8 C7 C6 120.02(14)
C9 C8 C7 120.48(15)
C9 C8 H8 119.8
C7 C8 H8 119.8
C10 C9 C8 119.98(16)
C10 C9 H9 120.0
C8 C9 H9 120.0
N1 C5 H5A 109.5
N1 C5 H5B 109.5
H5A C5 H5B 109.5
N1 C5 H5C 109.5
H5A C5 H5C 109.5
H5B C5 H5C 109.5
C11 C12 C7 120.29(16)
C11 C12 H12 119.9
C7 C12 H12 119.9
C7 C6 N1 113.90(12)
C7 C6 H6A 108.8
N1 C6 H6A 108.8
C7 C6 H6B 108.8
N1 C6 H6B 108.8
H6A C6 H6B 107.7
C3 C2 C1 107.20(13)
C3 C2 H2A 110.3
C1 C2 H2A 110.3
C3 C2 H2B 110.3
C1 C2 H2B 110.3
H2A C2 H2B 108.5
C9 C10 C11 120.05(15)
C9 C10 H10 120.0
C11 C10 H10 120.0
C2 C1 S1 113.95(11)
C2 C1 H1A 108.8
S1 C1 H1A 108.8
C2 C1 H1B 108.8
S1 C1 H1B 108.8
H1A C1 H1B 107.7
C10 C11 C12 120.00(16)
C10 C11 H11 120.0
C12 C11 H11 120.0
C2 C3 N1 115.89(13)
C2 C3 H3A 108.3
N1 C3 H3A 108.3
C2 C3 H3B 108.3
N1 C3 H3B 108.3
H3A C3 H3B 107.4

loop_
_geom_bond_atom_site_label_1
_geom_bond_atom_site_label_2
_geom_bond_distance
S1 O1 1.4552(11)
S1 O2 1.4616(12)
S1 O3 1.4629(12)
S1 C1 1.7756(16)
N1 C4 1.497(2)
N1 C5 1.497(2)
N1 C3 1.5207(19)
N1 C6 1.527(2)
O4 H1 0.83(3)
O4 H2 0.87(3)
C4 H4A 0.9600
C4 H4B 0.9600
C4 H4C 0.9600
C7 C12 1.396(2)
C7 C8 1.396(2)
C7 C6 1.511(2)
C8 C9 1.392(2)
C8 H8 0.9300
C9 C10 1.389(3)
C9 H9 0.9300
C5 H5A 0.9600
C5 H5B 0.9600
C5 H5C 0.9600
C12 C11 1.395(2)
C12 H12 0.9300
C6 H6A 0.9700
C6 H6B 0.9700
C2 C3 1.517(2)
C2 C1 1.524(2)
C2 H2A 0.9700
C2 H2B 0.9700
C10 C11 1.390(2)
C10 H10 0.9300
C1 H1A 0.9700
C1 H1B 0.9700
C11 H11 0.9300
C3 H3A 0.9700
C3 H3B 0.9700

loop_
_geom_hbond_atom_site_label_D
_geom_hbond_atom_site_label_H
_geom_hbond_atom_site_label_A
_geom_hbond_site_symmetry_A
_geom_hbond_distance_DH
_geom_hbond_distance_HA
_geom_hbond_distance_DA
_geom_hbond_angle_DHA
O4 H1 O3 3_565 0.83(3) 2.00(3) 2.812(2) 167(3)
O4 H2 O2 . 0.87(3) 2.05(3) 2.921(2) 178(3)

loop_
_geom_torsion_atom_site_label_1
_geom_torsion_atom_site_label_2
_geom_torsion_atom_site_label_3
_geom_torsion_atom_site_label_4
_geom_torsion
C12 C7 C8 C9 1.8(2)
C6 C7 C8 C9 179.13(14)
C7 C8 C9 C10 -0.6(2)
C8 C7 C12 C11 -1.9(2)
C6 C7 C12 C11 -179.21(14)
C12 C7 C6 N1 -91.30(18)
C8 C7 C6 N1 91.45(17)
C4 N1 C6 C7 -59.71(17)
C5 N1 C6 C7 62.44(17)
C3 N1 C6 C7 179.02(13)
C8 C9 C10 C11 -0.5(2)
C3 C2 C1 S1 178.84(11)
O1 S1 C1 C2 174.61(12)
O2 S1 C1 C2 54.95(14)
O3 S1 C1 C2 -65.18(14)
C9 C10 C11 C12 0.4(2)
C7 C12 C11 C10 0.8(2)
C1 C2 C3 N1 169.21(13)
C4 N1 C3 C2 -61.69(18)
C5 N1 C3 C2 179.27(14)
C6 N1 C3 C2 60.38(18)

loop_
_cod_related_entry_id
_cod_related_entry_database
_cod_related_entry_code
1 ChemSpider 21133283
